data_4112086
loop_
_publ_author_name
'Lollita Lecren'
'Olivier Roubeau'
'Claude Coulon'
'Yang-Guang Li'
'Xavier F. Le Goff'
'Wolfgang Wernsdorfer'
'Hitoshi Miyasaka'
'Rodolphe Cl\'erac'

_publ_section_title
;
 Slow Relaxation in a One-Dimensional Rational Assembly of
 Antiferromagnetically Coupled [Mn4] Single-Molecule Magnets
;
_journal_name_full 'Journal of the American Chemical Society'
_journal_page_first 17353
_journal_page_last 17363
_journal_paper_doi 10.1021/ja0551685
_journal_volume 127
_journal_year 2005
_chemical_formula_moiety 'C18 H18 Mn2 N6 O3, Cl O4'
_chemical_formula_sum 'C18 H18 Cl Mn2 N6 O7'
_chemical_formula_weight 575.71
_chemical_name_systematic
; 
 ? 
;
_space_group_IT_number 14
_symmetry_cell_setting monoclinic
_symmetry_space_group_name_Hall '-P 2yn'
_symmetry_space_group_name_H-M 'P 1 21/n 1'
_atom_sites_solution_hydrogens geom
_atom_sites_solution_primary direct
_atom_sites_solution_secondary difmap
_audit_creation_method SHELXL-97
_cell_angle_alpha 90.00
_cell_angle_beta 102.79(3)
_cell_angle_gamma 90.00
_cell_formula_units_Z 4
_cell_length_a 10.530(2)
_cell_length_b 16.060(3)
_cell_length_c 13.260(3)
_cell_measurement_temperature 150(1)
_cell_volume 2186.8(8)
_computing_cell_refinement 'HKL Scalepack (Otwinowski & Minor 1997)'
_computing_data_reduction 'HKL Denzo and Scalepack (Otwinowski & Minor 1997)'
_computing_structure_refinement 'SHELXL-97 (Sheldrick, 1997)'
_computing_structure_solution 'SHELXS-97 (Sheldrick, 1990)'
_diffrn_ambient_temperature 150(1)
_diffrn_detector_area_resol_mean 9
_diffrn_measured_fraction_theta_full 0.998
_diffrn_measured_fraction_theta_max 0.998
_diffrn_measurement_device_type 'Nonius KappaCCD diffractometer'
_diffrn_measurement_method CCD
_diffrn_radiation_monochromator graphite
_diffrn_radiation_source 'fine-focus sealed tube'
_diffrn_radiation_type MoK\a
_diffrn_radiation_wavelength 0.71073
_diffrn_reflns_av_R_equivalents 0.1542
_diffrn_reflns_av_sigmaI/netI 0.1133
_diffrn_reflns_limit_h_max 13
_diffrn_reflns_limit_h_min -13
_diffrn_reflns_limit_k_max 20
_diffrn_reflns_limit_k_min -20
_diffrn_reflns_limit_l_max 17
_diffrn_reflns_limit_l_min -17
_diffrn_reflns_number 33778
_diffrn_reflns_theta_full 27.41
_diffrn_reflns_theta_max 27.41
_diffrn_reflns_theta_min 2.02
_diffrn_standards_decay_% none
_diffrn_standards_interval_count 0
_diffrn_standards_number 0
_exptl_absorpt_coefficient_mu 1.332
_exptl_absorpt_correction_T_max 0.766
_exptl_absorpt_correction_T_min 0.677
_exptl_absorpt_correction_type empirical
_exptl_absorpt_process_details '(blessing, 1995, 1997)'
_exptl_crystal_colour orange
_exptl_crystal_density_diffrn 1.749
_exptl_crystal_description plate
_exptl_crystal_F_000 1164
_exptl_crystal_size_max 0.3
_exptl_crystal_size_mid 0.25
_exptl_crystal_size_min 0.2
_refine_diff_density_max 0.717
_refine_diff_density_min -1.268
_refine_diff_density_rms 0.296
_refine_ls_extinction_method none
_refine_ls_goodness_of_fit_ref 1.049
_refine_ls_hydrogen_treatment constr
_refine_ls_matrix_type full
_refine_ls_number_parameters 325
_refine_ls_number_reflns 4963
_refine_ls_number_restraints 0
_refine_ls_restrained_S_all 1.049
_refine_ls_R_factor_all 0.1346
_refine_ls_R_factor_gt 0.0540
_refine_ls_shift/su_max 0.001
_refine_ls_shift/su_mean 0.000
_refine_ls_structure_factor_coef Fsqd
_refine_ls_weighting_details 'calc w=1/[\s^2^(Fo^2^)+(0.0892P)^2^+0.0000P] where P=(Fo^2^+2Fc^2^)/3'
_refine_ls_weighting_scheme calc
_refine_ls_wR_factor_gt 0.1242
_refine_ls_wR_factor_ref 0.1814
_reflns_number_gt 2781
_reflns_number_total 4963
_reflns_threshold_expression >2sigma(I)
_cod_data_source_file ja0551685si20050729_013013.cif
_cod_data_source_block n33
_cod_database_code 4112086

loop_
_symmetry_equiv_pos_as_xyz
'x, y, z'
'-x+1/2, y+1/2, -z+1/2'
'-x, -y, -z'
'x-1/2, -y-1/2, z-1/2'

loop_
_atom_site_label
_atom_site_type_symbol
_atom_site_fract_x
_atom_site_fract_y
_atom_site_fract_z
_atom_site_U_iso_or_equiv
_atom_site_adp_type
_atom_site_occupancy
_atom_site_symmetry_multiplicity
_atom_site_calc_flag
_atom_site_refinement_flags
Mn2 Mn 0.45393(7) 0.04960(5) 0.89173(6) 0.0240(2) Uani 1 1 d .
Mn1 Mn 0.24140(7) 0.00477(5) 1.02153(6) 0.0273(2) Uani 1 1 d .
O1 O 0.5990(3) 0.0518(2) 1.0429(3) 0.0251(8) Uani 1 1 d .
O3 O 0.3267(3) 0.1015(2) 0.9468(3) 0.0307(9) Uani 1 1 d .
O2 O 0.5931(3) 0.0025(2) 0.8447(3) 0.0274(8) Uani 1 1 d .
N1 N 0.2028(4) -0.1328(3) 1.0053(3) 0.0289(10) Uani 1 1 d .
N3 N 0.4814(4) 0.1704(3) 0.8468(3) 0.0237(10) Uani 1 1 d .
N2 N 0.3557(4) 0.0162(3) 0.7312(3) 0.0237(10) Uani 1 1 d .
N300 N 0.1225(4) 0.0458(3) 1.1210(4) 0.0352(11) Uani 1 1 d .
N200 N -0.0177(5) -0.0182(3) 0.8781(4) 0.0340(11) Uani 1 1 d .
N100 N 0.0847(4) 0.0080(3) 0.8761(3) 0.0316(11) Uani 1 1 d .
C10 C 0.4016(6) -0.0438(3) 0.5789(4) 0.0329(13) Uani 1 1 d .
H10 H 0.4593 -0.0715 0.5467 0.040 Uiso 1 1 calc R
C11 C 0.4387(5) -0.0214(3) 0.6824(4) 0.0259(12) Uani 1 1 d .
C17 C 0.3923(5) 0.2238(3) 0.8696(4) 0.0256(12) Uani 1 1 d .
C9 C 0.2776(6) -0.0244(4) 0.5248(4) 0.0361(14) Uani 1 1 d .
H9 H 0.2515 -0.0381 0.4551 0.043 Uiso 1 1 calc R
C7 C 0.2336(5) 0.0349(3) 0.6783(4) 0.0276(12) Uani 1 1 d .
H7 H 0.1766 0.0613 0.7125 0.033 Uiso 1 1 calc R
C12 C 0.5743(5) -0.0384(4) 0.7479(4) 0.0328(13) Uani 1 1 d .
H12A H 0.5859 -0.0979 0.7589 0.039 Uiso 1 1 calc R
H12B H 0.6390 -0.0191 0.7114 0.039 Uiso 1 1 calc R
C4 C 0.2426(5) -0.2598(4) 0.9223(4) 0.0324(13) Uani 1 1 d .
H4 H 0.2923 -0.2894 0.8847 0.039 Uiso 1 1 calc R
C1 C 0.1058(5) -0.1711(3) 1.0395(4) 0.0304(12) Uani 1 1 d .
H1 H 0.0603 -0.1413 1.0802 0.036 Uiso 1 1 calc R
C8 C 0.1921(6) 0.0156(4) 0.5746(4) 0.0337(14) Uani 1 1 d .
H8 H 0.1083 0.0291 0.5388 0.040 Uiso 1 1 calc R
C13 C 0.5741(5) 0.1992(3) 0.8007(4) 0.0270(12) Uani 1 1 d .
H13 H 0.6342 0.1618 0.7846 0.032 Uiso 1 1 calc R
C16 C 0.3966(5) 0.3075(3) 0.8466(4) 0.0321(13) Uani 1 1 d .
H16 H 0.3348 0.3439 0.8620 0.039 Uiso 1 1 calc R
C18 C 0.2912(5) 0.1856(3) 0.9194(4) 0.0312(13) Uani 1 1 d .
H18A H 0.2853 0.2169 0.9808 0.037 Uiso 1 1 calc R
H18B H 0.2068 0.1871 0.8718 0.037 Uiso 1 1 calc R
C3 C 0.1406(5) -0.2972(4) 0.9552(5) 0.0375(14) Uani 1 1 d .
H3 H 0.1178 -0.3519 0.9366 0.045 Uiso 1 1 calc R
C2 C 0.0722(5) -0.2530(4) 1.0159(5) 0.0392(15) Uani 1 1 d .
H2 H 0.0051 -0.2781 1.0402 0.047 Uiso 1 1 calc R
C14 C 0.5834(5) 0.2810(4) 0.7767(4) 0.0320(13) Uani 1 1 d .
H14 H 0.6488 0.2992 0.7449 0.038 Uiso 1 1 calc R
C15 C 0.4937(6) 0.3368(4) 0.8004(4) 0.0363(14) Uani 1 1 d .
H15 H 0.4988 0.3932 0.7855 0.044 Uiso 1 1 calc R
C5 C 0.2688(5) -0.1765(3) 0.9474(4) 0.0260(12) Uani 1 1 d .
C6 C 0.6273(5) 0.1312(3) 1.0932(4) 0.0278(12) Uani 1 1 d .
H6A H 0.6566 0.1229 1.1672 0.033 Uiso 1 1 calc R
H6B H 0.5488 0.1647 1.0812 0.033 Uiso 1 1 calc R
Cl1 Cl 0.90663(13) 0.18113(10) 0.67768(10) 0.0395(4) Uani 1 1 d .
O11 O 0.9491(4) 0.1593(3) 0.5863(3) 0.0486(12) Uani 1 1 d .
O12 O 0.8457(4) 0.1132(3) 0.7153(3) 0.0590(13) Uani 1 1 d .
O131 O 1.0189(7) 0.2071(6) 0.7508(5) 0.059(3) Uani 0.80 1 d P
O141 O 0.8209(8) 0.2531(5) 0.6572(6) 0.0586(19) Uani 0.80 1 d P
O132 O 0.772(3) 0.196(3) 0.626(3) 0.102(13) Uani 0.20 1 d P
O142 O 0.968(7) 0.226(3) 0.760(5) 0.17(4) Uani 0.20 1 d P

loop_
_atom_site_aniso_label
_atom_site_aniso_U_11
_atom_site_aniso_U_22
_atom_site_aniso_U_33
_atom_site_aniso_U_23
_atom_site_aniso_U_13
_atom_site_aniso_U_12
Mn2 0.0285(4) 0.0193(4) 0.0254(4) 0.0005(3) 0.0086(3) -0.0041(3)
Mn1 0.0293(5) 0.0236(5) 0.0309(5) -0.0004(3) 0.0109(3) -0.0032(3)
O1 0.0275(18) 0.0200(19) 0.0297(19) 0.0015(15) 0.0107(15) -0.0063(15)
O3 0.038(2) 0.021(2) 0.039(2) 0.0003(16) 0.0220(17) -0.0050(16)
O2 0.0295(19) 0.023(2) 0.0309(19) -0.0007(16) 0.0091(16) -0.0002(15)
N1 0.032(2) 0.024(3) 0.033(2) 0.000(2) 0.011(2) 0.000(2)
N3 0.025(2) 0.024(2) 0.023(2) 0.0004(18) 0.0068(18) 0.0000(18)
N2 0.027(2) 0.020(2) 0.026(2) 0.0026(18) 0.0095(19) 0.0014(18)
N300 0.027(3) 0.039(3) 0.041(3) -0.009(2) 0.011(2) 0.001(2)
N200 0.038(3) 0.035(3) 0.030(3) -0.002(2) 0.009(2) 0.008(2)
N100 0.029(3) 0.030(3) 0.035(3) 0.003(2) 0.005(2) -0.002(2)
C10 0.048(3) 0.022(3) 0.033(3) -0.002(2) 0.019(3) 0.000(3)
C11 0.033(3) 0.015(3) 0.032(3) 0.000(2) 0.011(2) -0.003(2)
C17 0.031(3) 0.025(3) 0.020(2) -0.002(2) 0.004(2) -0.001(2)
C9 0.050(4) 0.035(3) 0.024(3) -0.002(2) 0.008(3) -0.018(3)
C7 0.028(3) 0.024(3) 0.032(3) 0.004(2) 0.010(2) -0.005(2)
C12 0.036(3) 0.027(3) 0.039(3) -0.003(3) 0.015(3) 0.004(2)
C4 0.038(3) 0.028(3) 0.034(3) 0.000(2) 0.012(3) 0.000(3)
C1 0.032(3) 0.022(3) 0.042(3) 0.002(2) 0.019(3) -0.002(2)
C8 0.034(3) 0.035(4) 0.031(3) 0.005(2) 0.004(3) -0.009(3)
C13 0.027(3) 0.029(3) 0.027(3) 0.001(2) 0.009(2) -0.001(2)
C16 0.041(3) 0.022(3) 0.035(3) 0.002(2) 0.012(3) 0.008(2)
C18 0.036(3) 0.025(3) 0.034(3) 0.002(2) 0.013(3) 0.001(2)
C3 0.040(3) 0.018(3) 0.060(4) -0.002(3) 0.024(3) -0.006(3)
C2 0.036(3) 0.026(3) 0.063(4) -0.002(3) 0.026(3) -0.005(3)
C14 0.039(3) 0.032(3) 0.029(3) 0.006(2) 0.018(2) -0.005(3)
C15 0.054(4) 0.023(3) 0.033(3) 0.008(2) 0.013(3) -0.001(3)
C5 0.025(3) 0.027(3) 0.024(3) -0.001(2) 0.002(2) -0.001(2)
C6 0.034(3) 0.023(3) 0.029(3) -0.001(2) 0.010(2) -0.007(2)
Cl1 0.0362(8) 0.0539(10) 0.0292(7) 0.0043(7) 0.0088(6) 0.0024(7)
O11 0.045(2) 0.066(3) 0.041(2) -0.010(2) 0.021(2) 0.000(2)
O12 0.066(3) 0.068(4) 0.043(3) -0.008(2) 0.013(2) -0.026(3)
O131 0.052(4) 0.099(8) 0.025(3) -0.006(4) 0.005(3) -0.032(4)
O141 0.069(5) 0.060(5) 0.055(4) 0.015(4) 0.031(4) 0.029(4)
O132 0.08(2) 0.18(4) 0.07(2) 0.01(3) 0.050(18) 0.03(3)
O142 0.32(9) 0.08(3) 0.18(5) -0.13(3) 0.18(5) -0.12(4)

loop_
_atom_type_symbol
_atom_type_description
_atom_type_scat_dispersion_real
_atom_type_scat_dispersion_imag
_atom_type_scat_source
C C 0.0033 0.0016 'International Tables Vol C Tables 4.2.6.8 and 6.1.1.4'
H H 0.0000 0.0000 'International Tables Vol C Tables 4.2.6.8 and 6.1.1.4'
N N 0.0061 0.0033 'International Tables Vol C Tables 4.2.6.8 and 6.1.1.4'
O O 0.0106 0.0060 'International Tables Vol C Tables 4.2.6.8 and 6.1.1.4'
Cl Cl 0.1484 0.1585 'International Tables Vol C Tables 4.2.6.8 and 6.1.1.4'
Mn Mn 0.3368 0.7283 'International Tables Vol C Tables 4.2.6.8 and 6.1.1.4'

loop_
_geom_angle_atom_site_label_1
_geom_angle_atom_site_label_2
_geom_angle_atom_site_label_3
_geom_angle
_geom_angle_site_symmetry_1
_geom_angle_site_symmetry_3
O3 Mn2 O2 174.98(16) . .
O3 Mn2 O1 84.23(15) . 3_657
O2 Mn2 O1 97.47(15) . 3_657
O3 Mn2 N3 81.47(16) . .
O2 Mn2 N3 96.52(16) . .
O1 Mn2 N3 165.33(16) 3_657 .
O3 Mn2 N2 105.19(16) . .
O2 Mn2 N2 79.38(15) . .
O1 Mn2 N2 96.00(15) 3_657 .
N3 Mn2 N2 90.89(15) . .
O3 Mn2 O1 92.88(14) . .
O2 Mn2 O1 82.80(14) . .
O1 Mn2 O1 79.83(14) 3_657 .
N3 Mn2 O1 97.60(14) . .
N2 Mn2 O1 161.03(14) . .
O3 Mn2 Mn1 40.30(11) . .
O2 Mn2 Mn1 141.35(12) . .
O1 Mn2 Mn1 43.96(10) 3_657 .
N3 Mn2 Mn1 121.75(12) . .
N2 Mn2 Mn1 103.27(11) . .
O1 Mn2 Mn1 86.67(9) . .
O3 Mn2 Mn2 88.46(12) . 3_657
O2 Mn2 Mn2 89.61(11) . 3_657
O1 Mn2 Mn2 42.79(9) 3_657 3_657
N3 Mn2 Mn2 133.10(12) . 3_657
N2 Mn2 Mn2 135.78(12) . 3_657
O1 Mn2 Mn2 37.04(9) . 3_657
Mn1 Mn2 Mn2 61.27(3) . 3_657
N300 Mn1 O3 115.40(17) . .
N300 Mn1 O2 89.22(16) . 3_657
O3 Mn1 O2 94.19(14) . 3_657
N300 Mn1 O1 164.19(16) . 3_657
O3 Mn1 O1 72.01(13) . 3_657
O2 Mn1 O1 76.01(13) 3_657 3_657
N300 Mn1 N100 96.00(18) . .
O3 Mn1 N100 83.63(16) . .
O2 Mn1 N100 174.78(16) 3_657 .
O1 Mn1 N100 98.79(15) 3_657 .
N300 Mn1 N1 104.27(18) . .
O3 Mn1 N1 138.88(15) . .
O2 Mn1 N1 96.87(14) 3_657 .
O1 Mn1 N1 72.54(14) 3_657 .
N100 Mn1 N1 81.83(16) . .
N300 Mn1 Mn2 148.02(14) . .
O3 Mn1 Mn2 34.11(10) . .
O2 Mn1 Mn2 85.50(10) 3_657 .
O1 Mn1 Mn2 37.92(9) 3_657 .
N100 Mn1 Mn2 90.07(13) . .
N1 Mn1 Mn2 107.68(12) . .
C6 O1 Mn2 125.1(3) . 3_657
C6 O1 Mn2 117.4(3) . .
Mn2 O1 Mn2 100.17(14) 3_657 .
C6 O1 Mn1 116.1(3) . 3_657
Mn2 O1 Mn1 98.12(15) 3_657 3_657
Mn2 O1 Mn1 94.21(13) . 3_657
C18 O3 Mn2 119.7(3) . .
C18 O3 Mn1 133.7(3) . .
Mn2 O3 Mn1 105.59(17) . .
C12 O2 Mn2 121.7(3) . .
C12 O2 Mn1 129.4(3) . 3_657
Mn2 O2 Mn1 106.97(16) . 3_657
C5 N1 C1 118.6(5) . .
C5 N1 Mn1 117.6(4) . .
C1 N1 Mn1 123.3(4) . .
C13 N3 C17 119.5(5) . .
C13 N3 Mn2 128.0(4) . .
C17 N3 Mn2 112.5(3) . .
C11 N2 C7 119.8(4) . .
C11 N2 Mn2 110.9(3) . .
C7 N2 Mn2 129.0(4) . .
N200 N300 Mn1 124.6(4) 3_557 .
N100 N200 N300 179.0(6) . 3_557
N200 N100 Mn1 118.7(4) . .
C9 C10 C11 118.9(5) . .
C9 C10 H10 120.6 . .
C11 C10 H10 120.6 . .
N2 C11 C10 121.5(5) . .
N2 C11 C12 115.8(5) . .
C10 C11 C12 122.7(5) . .
N3 C17 C16 120.7(5) . .
N3 C17 C18 115.6(5) . .
C16 C17 C18 123.7(5) . .
C10 C9 C8 119.8(5) . .
C10 C9 H9 120.1 . .
C8 C9 H9 120.1 . .
N2 C7 C8 121.2(5) . .
N2 C7 H7 119.4 . .
C8 C7 H7 119.4 . .
O2 C12 C11 111.1(4) . .
O2 C12 H12A 109.4 . .
C11 C12 H12A 109.4 . .
O2 C12 H12B 109.4 . .
C11 C12 H12B 109.4 . .
H12A C12 H12B 108.0 . .
C3 C4 C5 117.9(5) . .
C3 C4 H4 121.0 . .
C5 C4 H4 121.0 . .
N1 C1 C2 122.2(5) . .
N1 C1 H1 118.9 . .
C2 C1 H1 118.9 . .
C7 C8 C9 118.8(5) . .
C7 C8 H8 120.6 . .
C9 C8 H8 120.6 . .
N3 C13 C14 122.4(5) . .
N3 C13 H13 118.8 . .
C14 C13 H13 118.8 . .
C17 C16 C15 119.4(5) . .
C17 C16 H16 120.3 . .
C15 C16 H16 120.3 . .
O3 C18 C17 109.1(4) . .
O3 C18 H18A 109.9 . .
C17 C18 H18A 109.9 . .
O3 C18 H18B 109.9 . .
C17 C18 H18B 109.9 . .
H18A C18 H18B 108.3 . .
C4 C3 C2 120.0(5) . .
C4 C3 H3 120.0 . .
C2 C3 H3 120.0 . .
C1 C2 C3 118.6(5) . .
C1 C2 H2 120.7 . .
C3 C2 H2 120.7 . .
C13 C14 C15 118.9(5) . .
C13 C14 H14 120.5 . .
C15 C14 H14 120.5 . .
C16 C15 C14 119.1(5) . .
C16 C15 H15 120.4 . .
C14 C15 H15 120.4 . .
N1 C5 C4 122.6(5) . .
N1 C5 C6 117.4(5) . 3_657
C4 C5 C6 119.9(5) . 3_657
O1 C6 C5 110.7(4) . 3_657
O1 C6 H6A 109.5 . .
C5 C6 H6A 109.5 3_657 .
O1 C6 H6B 109.5 . .
C5 C6 H6B 109.5 3_657 .
H6A C6 H6B 108.1 . .
O142 Cl1 O12 108(2) . .
O12 Cl1 O131 111.2(4) . .
O142 Cl1 O11 129(2) . .
O12 Cl1 O11 111.2(3) . .
O131 Cl1 O11 106.5(4) . .
O142 Cl1 O132 123(3) . .
O12 Cl1 O132 79.7(19) . .
O131 Cl1 O132 148.8(19) . .
O11 Cl1 O132 95.6(13) . .
O142 Cl1 O141 84(3) . .
O12 Cl1 O141 111.6(4) . .
O131 Cl1 O141 106.5(5) . .
O11 Cl1 O141 109.6(3) . .
O142 O131 Cl1 70(5) . .
O132 O141 Cl1 68(2) . .
O141 O132 Cl1 68(2) . .
O131 O142 Cl1 83(4) . .

loop_
_geom_bond_atom_site_label_1
_geom_bond_atom_site_label_2
_geom_bond_distance
_geom_bond_site_symmetry_2
Mn2 O3 1.859(4) .
Mn2 O2 1.875(4) .
Mn2 O1 1.982(3) 3_657
Mn2 N3 2.068(4) .
Mn2 N2 2.217(4) .
Mn2 O1 2.235(3) .
Mn2 Mn1 3.1929(13) .
Mn2 Mn2 3.2389(16) 3_657
Mn1 N300 2.115(5) .
Mn1 O3 2.144(4) .
Mn1 O2 2.197(3) 3_657
Mn1 O1 2.239(4) 3_657
Mn1 N100 2.244(4) .
Mn1 N1 2.248(5) .
O1 C6 1.440(6) .
O1 Mn2 1.982(3) 3_657
O1 Mn1 2.239(4) 3_657
O3 C18 1.427(6) .
O2 C12 1.416(6) .
O2 Mn1 2.197(3) 3_657
N1 C5 1.342(7) .
N1 C1 1.354(7) .
N3 C13 1.344(7) .
N3 C17 1.354(7) .
N2 C11 1.340(7) .
N2 C7 1.356(6) .
N300 N200 1.192(7) 3_557
N200 N100 1.163(6) .
N200 N300 1.192(7) 3_557
C10 C9 1.379(8) .
C10 C11 1.389(7) .
C10 H10 0.9300 .
C11 C12 1.522(7) .
C17 C16 1.381(7) .
C17 C18 1.503(7) .
C9 C8 1.387(8) .
C9 H9 0.9300 .
C7 C8 1.384(7) .
C7 H7 0.9300 .
C12 H12A 0.9700 .
C12 H12B 0.9700 .
C4 C3 1.383(8) .
C4 C5 1.391(8) .
C4 H4 0.9300 .
C1 C2 1.379(8) .
C1 H1 0.9300 .
C8 H8 0.9300 .
C13 C14 1.360(8) .
C13 H13 0.9300 .
C16 C15 1.386(8) .
C16 H16 0.9300 .
C18 H18A 0.9700 .
C18 H18B 0.9700 .
C3 C2 1.388(8) .
C3 H3 0.9300 .
C2 H2 0.9300 .
C14 C15 1.389(8) .
C14 H14 0.9300 .
C15 H15 0.9300 .
C5 C6 1.509(7) 3_657
C6 C5 1.509(7) 3_657
C6 H6A 0.9700 .
C6 H6B 0.9700 .
Cl1 O142 1.34(5) .
Cl1 O12 1.412(5) .
Cl1 O131 1.416(7) .
Cl1 O11 1.425(4) .
Cl1 O132 1.45(3) .
Cl1 O141 1.454(7) .
O131 O142 0.64(6) .
O141 O132 1.09(5) .
